data_7711282
loop_
_publ_author_name
'Diaz-Rodriguez, Roberto'
'Kitos, Alexandros'
'Murugesu, Muralee'

_publ_section_title
;
 Expanding the Series of Alkali Metal Plumbolyl Complexes to Na and K
;
_journal_name_full 'Dalton Transactions'
_journal_paper_doi 10.1039/D2DT02615E
_journal_year 2022
_chemical_formula_moiety 'C36 H56 K2 O2 Pb Si2'
_chemical_formula_sum 'C36 H56 K2 O2 Pb Si2'
_chemical_formula_weight 862.37
_chemical_properties_physical Air-sensitive,Moisture-sensitive,Heat-sensitive,Oxygen-sensitive
_space_group_crystal_system orthorhombic
_space_group_IT_number 33
_space_group_name_Hall 'P -2ac -2n'
_space_group_name_H-M_alt 'P n 21 a'
_atom_sites_solution_hydrogens geom
_atom_sites_solution_primary direct
_atom_sites_solution_secondary difmap
_audit_creation_method SHELXL-2018/3
_audit_update_record
;
2022-06-14 deposited with the CCDC.	2022-09-16 downloaded from the CCDC.
;
_cell_angle_alpha 90
_cell_angle_beta 90
_cell_angle_gamma 90
_cell_formula_units_Z 4
_cell_length_a 13.9365(3)
_cell_length_b 19.0723(3)
_cell_length_c 15.3540(3)
_cell_measurement_reflns_used 9906
_cell_measurement_temperature 213(2)
_cell_measurement_theta_max 27.05
_cell_measurement_theta_min 2.65
_cell_volume 4081.11(13)
_computing_cell_refinement 'Bruker SAINT'
_computing_data_collection 'Bruker APEX3'
_computing_data_reduction 'Bruker SAINT'
_computing_structure_refinement 'SHELXL-2018/3 (Sheldrick, 2018)'
_computing_structure_solution 'SHELXT 2018/2 (Sheldrick, 2018)'
_diffrn_ambient_temperature 213(2)
_diffrn_measured_fraction_theta_full 1.000
_diffrn_measured_fraction_theta_max 1.000
_diffrn_measurement_device_type 'Bruker APEX-II CCD'
_diffrn_measurement_method '\w and \phi scans'
_diffrn_radiation_monochromator graphite
_diffrn_radiation_type MoK\a
_diffrn_radiation_wavelength 0.71073
_diffrn_reflns_av_R_equivalents 0.0382
_diffrn_reflns_av_unetI/netI 0.0307
_diffrn_reflns_Laue_measured_fraction_full 1.000
_diffrn_reflns_Laue_measured_fraction_max 1.000
_diffrn_reflns_limit_h_max 14
_diffrn_reflns_limit_h_min -17
_diffrn_reflns_limit_k_max 24
_diffrn_reflns_limit_k_min -24
_diffrn_reflns_limit_l_max 19
_diffrn_reflns_limit_l_min -19
_diffrn_reflns_number 50293
_diffrn_reflns_point_group_measured_fraction_full 0.977
_diffrn_reflns_point_group_measured_fraction_max 0.968
_diffrn_reflns_theta_full 25.242
_diffrn_reflns_theta_max 27.101
_diffrn_reflns_theta_min 1.973
_exptl_absorpt_coefficient_mu 4.424
_exptl_absorpt_correction_T_max 0.7455
_exptl_absorpt_correction_T_min 0.5936
_exptl_absorpt_correction_type multi-scan
_exptl_absorpt_process_details SADABS
_exptl_crystal_colour red
_exptl_crystal_density_diffrn 1.404
_exptl_crystal_description rod
_exptl_crystal_F_000 1744
_exptl_crystal_recrystallization_method 'Re-crystallisation from solvent: Alkanes/tetrahydrofuran'
_exptl_crystal_size_max 0.260
_exptl_crystal_size_mid 0.170
_exptl_crystal_size_min 0.120
_refine_diff_density_max 0.735
_refine_diff_density_min -0.316
_refine_diff_density_rms 0.063
_refine_ls_abs_structure_details
;
 Refined as an inversion twin.
;
_refine_ls_abs_structure_Flack 0.190(8)
_refine_ls_extinction_method none
_refine_ls_goodness_of_fit_ref 1.015
_refine_ls_hydrogen_treatment constr
_refine_ls_matrix_type full
_refine_ls_number_parameters 399
_refine_ls_number_reflns 8719
_refine_ls_number_restraints 82
_refine_ls_restrained_S_all 1.032
_refine_ls_R_factor_all 0.0378
_refine_ls_R_factor_gt 0.0207
_refine_ls_shift/su_max 0.001
_refine_ls_shift/su_mean 0.000
_refine_ls_structure_factor_coef Fsqd
_refine_ls_weighting_details 'w=1/[\s^2^(Fo^2^)+2.8987P] where P=(Fo^2^+2Fc^2^)/3'
_refine_ls_weighting_scheme calc
_refine_ls_wR_factor_gt 0.0387
_refine_ls_wR_factor_ref 0.0434
_reflns_Friedel_coverage 0.880
_reflns_Friedel_fraction_full 0.952
_reflns_Friedel_fraction_max 0.935
_reflns_number_gt 6535
_reflns_number_total 8719
_reflns_threshold_expression 'I > 2\s(I)'
_cod_data_source_file d2dt02615e2.cif
_cod_data_source_block 1
_cod_database_code 7711282
_shelx_shelxl_version_number 2018/3
_shelx_space_group_comment
;
The symmetry employed for this shelxl refinement is uniquely defined
by the following loop, which should always be used as a source of
symmetry information in preference to the above space-group names.
They are only intended as comments.
;
_shelx_estimated_absorpt_t_min 0.393
_shelx_estimated_absorpt_t_max 0.619

loop_
_space_group_symop_operation_xyz
'x, y, z'
'-x, y+1/2, -z'
'-x+1/2, y+1/2, z+1/2'
'x+1/2, y, -z+1/2'

loop_
_atom_site_label
_atom_site_type_symbol
_atom_site_fract_x
_atom_site_fract_y
_atom_site_fract_z
_atom_site_U_iso_or_equiv
_atom_site_adp_type
_atom_site_occupancy
_atom_site_site_symmetry_order
_atom_site_calc_flag
_atom_site_refinement_flags_posn
_atom_site_refinement_flags_adp
_atom_site_refinement_flags_occupancy
_atom_site_disorder_assembly
_atom_site_disorder_group
C1 C 0.2520(5) 0.8917(3) 0.3329(4) 0.0258(16) Uani 1 1 d . . . . .
C2 C 0.1998(5) 0.8560(3) 0.3980(4) 0.0232(15) Uani 1 1 d . . . . .
C3 C 0.2040(6) 0.7808(4) 0.4034(4) 0.0256(16) Uani 1 1 d . . . . .
C4 C 0.2611(5) 0.7429(3) 0.3436(4) 0.0261(15) Uani 1 1 d . . . . .
C5 C 0.1379(6) 0.8938(3) 0.4634(5) 0.0277(16) Uani 1 1 d . . . . .
C6 C 0.0566(5) 0.9306(3) 0.4399(4) 0.0391(16) Uani 1 1 d . . . . .
H6 H 0.037203 0.930752 0.381234 0.047 Uiso 1 1 calc R U . . .
C7 C 0.0026(6) 0.9675(4) 0.5007(6) 0.054(2) Uani 1 1 d . . . . .
H7 H -0.052762 0.991767 0.483134 0.065 Uiso 1 1 calc R U . . .
C8 C 0.0301(7) 0.9685(5) 0.5860(6) 0.055(3) Uani 1 1 d . . . . .
H8 H -0.005700 0.994119 0.626994 0.066 Uiso 1 1 calc R U . . .
C9 C 0.1095(7) 0.9323(4) 0.6116(5) 0.052(2) Uani 1 1 d . . . . .
H9 H 0.127843 0.932448 0.670521 0.062 Uiso 1 1 calc R U . . .
C10 C 0.1630(5) 0.8954(4) 0.5516(4) 0.0379(17) Uani 1 1 d . . . . .
H10 H 0.217535 0.870686 0.570372 0.045 Uiso 1 1 calc R U . . .
C11 C 0.1440(6) 0.7429(4) 0.4690(6) 0.0307(18) Uani 1 1 d . . . . .
C12 C 0.1845(6) 0.7159(4) 0.5440(5) 0.0444(19) Uani 1 1 d . . . . .
H12 H 0.250110 0.722976 0.555133 0.053 Uiso 1 1 calc R U . . .
C13 C 0.1292(8) 0.6783(4) 0.6031(6) 0.060(2) Uani 1 1 d . . . . .
H13 H 0.157984 0.660772 0.653944 0.072 Uiso 1 1 calc R U . . .
C14 C 0.0342(10) 0.6664(5) 0.5889(7) 0.074(4) Uani 1 1 d . . . . .
H14 H -0.001983 0.639563 0.628396 0.089 Uiso 1 1 calc R U . . .
C15 C -0.0074(7) 0.6941(5) 0.5166(7) 0.074(3) Uani 1 1 d . . . . .
H15 H -0.073059 0.686652 0.506025 0.089 Uiso 1 1 calc R U . . .
C16 C 0.0469(6) 0.7334(4) 0.4578(5) 0.0528(19) Uani 1 1 d . . . . .
H16 H 0.016463 0.753944 0.409509 0.063 Uiso 1 1 calc R U . . .
C17 C 0.1537(5) 1.0291(3) 0.2606(4) 0.0551(18) Uani 1 1 d . . . . .
H17A H 0.105640 1.033181 0.305961 0.083 Uiso 1 1 calc R U . . .
H17B H 0.128427 1.001166 0.213043 0.083 Uiso 1 1 calc R U . . .
H17C H 0.170227 1.075457 0.239264 0.083 Uiso 1 1 calc R U . . .
C18 C 0.3543(6) 0.9936(4) 0.2144(5) 0.061(2) Uani 1 1 d . . . . .
H18A H 0.338867 0.959946 0.169171 0.091 Uiso 1 1 calc R U . . .
H18B H 0.418470 0.984513 0.236188 0.091 Uiso 1 1 calc R U . . .
H18C H 0.351426 1.040662 0.190631 0.091 Uiso 1 1 calc R U . . .
C19 C 0.2287(6) 1.0755(4) 0.4519(4) 0.0612(19) Uani 1 1 d . . . . .
H19A H 0.254384 1.102127 0.500433 0.092 Uiso 1 1 calc R U . . .
H19B H 0.188936 1.037696 0.473813 0.092 Uiso 1 1 calc R U . . .
H19C H 0.190273 1.106142 0.415392 0.092 Uiso 1 1 calc R U . . .
C20 C 0.3111(5) 1.0452(3) 0.3985(4) 0.0417(14) Uani 1 1 d . . . . .
C21 C 0.3754(8) 1.0035(5) 0.4591(7) 0.073(3) Uani 1 1 d . . . . .
H21A H 0.337771 0.967784 0.488498 0.109 Uiso 1 1 calc R U . . .
H21B H 0.403487 1.034668 0.502016 0.109 Uiso 1 1 calc R U . . .
H21C H 0.426022 0.981279 0.425683 0.109 Uiso 1 1 calc R U . . .
C22 C 0.3680(8) 1.1067(4) 0.3594(7) 0.074(3) Uani 1 1 d . . . . .
H22A H 0.425749 1.089035 0.331762 0.111 Uiso 1 1 calc R U . . .
H22B H 0.385406 1.139252 0.405324 0.111 Uiso 1 1 calc R U . . .
H22C H 0.328830 1.130641 0.316489 0.111 Uiso 1 1 calc R U . . .
C23 C 0.2802(6) 0.6311(4) 0.2039(4) 0.0544(19) Uani 1 1 d . . . . .
H23A H 0.333913 0.656643 0.179342 0.082 Uiso 1 1 calc R U . . .
H23B H 0.221116 0.646664 0.176693 0.082 Uiso 1 1 calc R U . . .
H23C H 0.288730 0.581295 0.193524 0.082 Uiso 1 1 calc R U . . .
C24 C 0.1724(5) 0.5911(3) 0.3635(5) 0.0580(18) Uani 1 1 d . . . . .
H24A H 0.112009 0.610660 0.343637 0.087 Uiso 1 1 calc R U . . .
H24B H 0.172872 0.589352 0.426647 0.087 Uiso 1 1 calc R U . . .
H24C H 0.179969 0.544143 0.340345 0.087 Uiso 1 1 calc R U . . .
C25 C 0.3903(5) 0.6097(3) 0.3736(4) 0.0443(15) Uani 1 1 d . . . . .
C26 C 0.3888(8) 0.6175(5) 0.4727(6) 0.071(3) Uani 1 1 d . . . . .
H26A H 0.378627 0.666271 0.487875 0.107 Uiso 1 1 calc R U . . .
H26B H 0.449571 0.601761 0.496545 0.107 Uiso 1 1 calc R U . . .
H26C H 0.337210 0.589251 0.496631 0.107 Uiso 1 1 calc R U . . .
C27 C 0.3975(8) 0.5317(4) 0.3521(7) 0.068(3) Uani 1 1 d . . . . .
H27A H 0.453488 0.511931 0.380560 0.102 Uiso 1 1 calc R U . . .
H27B H 0.403368 0.525717 0.289565 0.102 Uiso 1 1 calc R U . . .
H27C H 0.340322 0.507790 0.372465 0.102 Uiso 1 1 calc R U . . .
C28 C 0.4775(5) 0.6464(4) 0.3391(6) 0.072(2) Uani 1 1 d . . . . .
H28A H 0.534615 0.625711 0.364446 0.108 Uiso 1 1 calc R U . . .
H28B H 0.474529 0.695720 0.354150 0.108 Uiso 1 1 calc R U . . .
H28C H 0.479791 0.641440 0.276213 0.108 Uiso 1 1 calc R U . . .
C29 C 0.4241(12) 0.8698(9) 0.6955(8) 0.133(3) Uani 1 1 d D U . . .
H29A H 0.383565 0.907631 0.673034 0.160 Uiso 1 1 calc R U . . .
H29B H 0.488391 0.888715 0.706396 0.160 Uiso 1 1 calc R U . . .
C30 C 0.3837(12) 0.8421(7) 0.7759(7) 0.136(3) Uani 1 1 d D U . . .
H30A H 0.328167 0.870077 0.793893 0.164 Uiso 1 1 calc R U . . .
H30B H 0.431635 0.843492 0.822617 0.164 Uiso 1 1 calc R U . . .
C31 C 0.3542(10) 0.7686(8) 0.7586(7) 0.121(3) Uani 1 1 d D U . . .
H31A H 0.363178 0.738571 0.809805 0.145 Uiso 1 1 calc R U . . .
H31B H 0.287376 0.765644 0.739018 0.145 Uiso 1 1 calc R U . . .
C32 C 0.4225(12) 0.7509(9) 0.6879(8) 0.131(3) Uani 1 1 d D U . . .
H32A H 0.398017 0.712550 0.651662 0.157 Uiso 1 1 calc R U . . .
H32B H 0.485266 0.737523 0.711489 0.157 Uiso 1 1 calc R U . . .
C33 C 0.6430(8) 0.8907(5) 0.4593(7) 0.074(3) Uani 1 1 d D . . . .
H33A H 0.601198 0.922049 0.492697 0.089 Uiso 1 1 calc R U . . .
H33B H 0.663301 0.915138 0.406291 0.089 Uiso 1 1 calc R U . . .
C34 C 0.7268(8) 0.8714(5) 0.5113(8) 0.104(4) Uani 1 1 d D . . . .
H34A H 0.785959 0.879950 0.478490 0.124 Uiso 1 1 calc R U . . .
H34B H 0.728846 0.898933 0.565164 0.124 Uiso 1 1 calc R U . . .
C35 C 0.7166(9) 0.7975(5) 0.5307(9) 0.128(5) Uani 1 1 d D U . . .
H35A H 0.776444 0.772743 0.517411 0.153 Uiso 1 1 calc R U . . .
H35B H 0.702248 0.791037 0.592707 0.153 Uiso 1 1 calc R U . . .
C36 C 0.6396(8) 0.7702(5) 0.4785(7) 0.075(3) Uani 1 1 d D . . . .
H36A H 0.665041 0.737861 0.434535 0.090 Uiso 1 1 calc R U . . .
H36B H 0.594197 0.744406 0.515255 0.090 Uiso 1 1 calc R U . . .
O1 O 0.4289(4) 0.8174(8) 0.6373(3) 0.1120(18) Uani 1 1 d . U . . .
O2 O 0.5921(3) 0.8277(3) 0.4369(2) 0.0457(12) Uani 1 1 d . . . . .
Si1 Si 0.26516(17) 0.98514(10) 0.30646(12) 0.0328(5) Uani 1 1 d . . . . .
Si2 Si 0.27398(17) 0.64778(10) 0.32461(12) 0.0340(5) Uani 1 1 d . . . . .
K1 K 0.39536(8) 0.82722(9) 0.46695(7) 0.0397(3) Uani 1 1 d . . . . .
K2 K 0.08775(7) 0.8086(2) 0.24583(8) 0.0446(6) Uani 1 1 d . . . . .
Pb Pb 0.33408(2) 0.81577(4) 0.24924(2) 0.02682(5) Uani 1 1 d . . . . .

loop_
_atom_site_aniso_label
_atom_site_aniso_U_11
_atom_site_aniso_U_22
_atom_site_aniso_U_33
_atom_site_aniso_U_23
_atom_site_aniso_U_13
_atom_site_aniso_U_12
C1 0.024(4) 0.027(3) 0.026(3) 0.002(2) 0.001(3) 0.001(3)
C2 0.013(4) 0.023(3) 0.033(3) 0.000(2) -0.001(3) 0.004(3)
C3 0.023(4) 0.033(3) 0.021(3) 0.006(2) 0.003(3) 0.002(3)
C4 0.022(4) 0.021(3) 0.036(3) 0.005(2) 0.001(3) 0.002(3)
C5 0.026(4) 0.026(3) 0.031(4) -0.005(3) 0.003(3) -0.006(3)
C6 0.031(4) 0.046(4) 0.040(3) -0.004(3) 0.002(3) 0.010(3)
C7 0.040(5) 0.059(4) 0.064(5) -0.004(4) 0.013(3) 0.022(4)
C8 0.048(6) 0.060(6) 0.058(6) -0.018(4) 0.022(5) 0.015(5)
C9 0.066(6) 0.055(5) 0.034(3) -0.010(3) 0.009(3) 0.008(4)
C10 0.035(4) 0.045(4) 0.034(3) 0.000(3) 0.006(3) 0.001(3)
C11 0.026(5) 0.025(4) 0.041(4) 0.002(3) 0.008(3) -0.003(3)
C12 0.040(4) 0.052(4) 0.041(4) 0.017(3) 0.005(3) -0.002(3)
C13 0.068(6) 0.062(5) 0.049(4) 0.028(4) 0.008(4) 0.002(5)
C14 0.093(11) 0.056(6) 0.072(8) 0.026(5) 0.036(7) -0.008(6)
C15 0.040(5) 0.084(6) 0.098(7) 0.029(5) 0.017(5) -0.017(5)
C16 0.034(4) 0.067(5) 0.057(4) 0.025(4) 0.005(3) -0.004(4)
C17 0.065(5) 0.041(3) 0.059(4) 0.008(3) -0.013(4) 0.011(3)
C18 0.085(6) 0.037(3) 0.061(4) 0.001(3) 0.036(4) -0.009(4)
C19 0.074(6) 0.055(4) 0.055(4) -0.019(3) 0.011(4) -0.010(4)
C20 0.049(4) 0.029(3) 0.047(3) -0.005(2) -0.003(3) -0.008(3)
C21 0.080(7) 0.051(5) 0.087(6) 0.000(4) -0.041(5) -0.015(4)
C22 0.089(8) 0.042(5) 0.090(7) -0.014(4) 0.011(5) -0.030(5)
C23 0.073(6) 0.048(4) 0.043(4) -0.018(3) -0.005(4) 0.004(4)
C24 0.048(4) 0.036(3) 0.090(5) 0.000(3) 0.001(4) -0.008(3)
C25 0.045(4) 0.033(3) 0.055(4) 0.001(3) -0.004(3) 0.015(3)
C26 0.068(6) 0.086(6) 0.059(5) 0.007(4) -0.017(4) 0.030(5)
C27 0.075(7) 0.033(4) 0.096(7) -0.007(4) -0.019(5) 0.021(4)
C28 0.033(4) 0.065(5) 0.118(7) 0.009(5) -0.001(4) 0.014(4)
C29 0.152(7) 0.181(7) 0.066(5) -0.020(6) 0.001(5) -0.060(7)
C30 0.160(7) 0.181(8) 0.068(5) -0.026(6) 0.023(5) -0.036(7)
C31 0.137(7) 0.162(7) 0.063(5) -0.004(5) 0.016(5) -0.028(6)
C32 0.151(7) 0.176(7) 0.066(5) -0.012(6) 0.001(5) 0.011(7)
C33 0.077(7) 0.076(7) 0.070(6) 0.000(5) -0.025(5) -0.012(5)
C34 0.069(7) 0.112(8) 0.130(9) -0.020(7) -0.041(6) -0.005(6)
C35 0.117(8) 0.118(10) 0.148(8) 0.012(6) -0.087(7) 0.010(6)
C36 0.070(7) 0.072(6) 0.083(7) 0.008(5) -0.016(5) 0.014(5)
O1 0.121(4) 0.178(5) 0.037(2) -0.002(5) 0.007(2) -0.015(6)
O2 0.036(2) 0.058(3) 0.0434(18) 0.004(2) -0.0038(16) 0.001(2)
Si1 0.0353(12) 0.0253(9) 0.0377(9) 0.0012(7) 0.0056(8) -0.0007(8)
Si2 0.0317(11) 0.0259(9) 0.0444(10) -0.0015(7) 0.0018(8) 0.0004(8)
K1 0.0303(6) 0.0552(10) 0.0335(5) 0.0012(6) -0.0037(4) 0.0016(7)
K2 0.0222(4) 0.0750(18) 0.0366(4) 0.0004(8) -0.0057(5) -0.0022(10)
Pb 0.02056(7) 0.03128(7) 0.02861(6) 0.00139(13) 0.00474(8) 0.0015(2)

loop_
_atom_type_symbol
_atom_type_description
_atom_type_scat_dispersion_real
_atom_type_scat_dispersion_imag
_atom_type_scat_source
C C 0.0033 0.0016 'International Tables Vol C Tables 4.2.6.8 and 6.1.1.4'
H H 0.0000 0.0000 'International Tables Vol C Tables 4.2.6.8 and 6.1.1.4'
O O 0.0106 0.0060 'International Tables Vol C Tables 4.2.6.8 and 6.1.1.4'
Si Si 0.0817 0.0704 'International Tables Vol C Tables 4.2.6.8 and 6.1.1.4'
K K 0.2009 0.2494 'International Tables Vol C Tables 4.2.6.8 and 6.1.1.4'
Pb Pb -3.3944 10.1111 'International Tables Vol C Tables 4.2.6.8 and 6.1.1.4'

loop_
_geom_angle_atom_site_label_1
_geom_angle_atom_site_label_2
_geom_angle_atom_site_label_3
_geom_angle
_geom_angle_site_symmetry_1
_geom_angle_site_symmetry_3
_geom_angle_publ_flag
C2 C1 Si1 132.5(5) . . ?
C2 C1 Pb 110.8(4) . . ?
Si1 C1 Pb 116.6(3) . . ?
C2 C1 K2 71.1(4) . . ?
Si1 C1 K2 118.5(3) . . ?
Pb C1 K2 78.41(19) . . ?
C2 C1 K1 70.9(4) . . ?
Si1 C1 K1 117.7(3) . . ?
Pb C1 K1 78.29(19) . . ?
K2 C1 K1 123.9(2) . . ?
C1 C2 C3 120.1(7) . . ?
C1 C2 C5 122.4(6) . . ?
C3 C2 C5 117.5(7) . . ?
C1 C2 K2 82.0(4) . . ?
C3 C2 K2 76.2(5) . . ?
C5 C2 K2 111.8(5) . . ?
C1 C2 K1 82.5(4) . . ?
C3 C2 K1 76.0(5) . . ?
C5 C2 K1 112.0(5) . . ?
K2 C2 K1 135.2(2) . . ?
C4 C3 C2 119.8(7) . . ?
C4 C3 C11 120.3(6) . . ?
C2 C3 C11 119.8(7) . . ?
C4 C3 K2 82.5(4) . . ?
C2 C3 K2 75.7(5) . . ?
C11 C3 K2 109.3(5) . . ?
C4 C3 K1 82.0(5) . . ?
C2 C3 K1 76.0(5) . . ?
C11 C3 K1 115.1(5) . . ?
K2 C3 K1 134.9(2) . . ?
C3 C4 Si2 131.3(5) . . ?
C3 C4 Pb 110.8(4) . . ?
Si2 C4 Pb 117.5(3) . . ?
C3 C4 K2 70.7(4) . . ?
Si2 C4 K2 113.3(3) . . ?
Pb C4 K2 77.94(19) . . ?
C3 C4 K1 71.3(4) . . ?
Si2 C4 K1 123.1(3) . . ?
Pb C4 K1 78.5(2) . . ?
K2 C4 K1 123.6(2) . . ?
C6 C5 C10 116.6(7) . . ?
C6 C5 C2 122.6(7) . . ?
C10 C5 C2 120.8(7) . . ?
C5 C6 C7 121.7(7) . . ?
C5 C6 H6 119.2 . . ?
C7 C6 H6 119.2 . . ?
C8 C7 C6 120.0(8) . . ?
C8 C7 H7 120.0 . . ?
C6 C7 H7 120.0 . . ?
C9 C8 C7 119.9(7) . . ?
C9 C8 H8 120.1 . . ?
C7 C8 H8 120.1 . . ?
C8 C9 C10 120.3(8) . . ?
C8 C9 H9 119.8 . . ?
C10 C9 H9 119.8 . . ?
C9 C10 C5 121.5(8) . . ?
C9 C10 H10 119.2 . . ?
C5 C10 H10 119.2 . . ?
C16 C11 C12 117.2(7) . . ?
C16 C11 C3 122.0(7) . . ?
C12 C11 C3 120.8(7) . . ?
C11 C12 C13 120.6(8) . . ?
C11 C12 H12 119.7 . . ?
C13 C12 H12 119.7 . . ?
C14 C13 C12 121.5(8) . . ?
C14 C13 H13 119.3 . . ?
C12 C13 H13 119.3 . . ?
C15 C14 C13 118.7(8) . . ?
C15 C14 H14 120.6 . . ?
C13 C14 H14 120.6 . . ?
C14 C15 C16 120.3(10) . . ?
C14 C15 H15 119.8 . . ?
C16 C15 H15 119.8 . . ?
C11 C16 C15 121.6(8) . . ?
C11 C16 H16 119.2 . . ?
C15 C16 H16 119.2 . . ?
Si1 C17 H17A 109.5 . . ?
Si1 C17 H17B 109.5 . . ?
H17A C17 H17B 109.5 . . ?
Si1 C17 H17C 109.5 . . ?
H17A C17 H17C 109.5 . . ?
H17B C17 H17C 109.5 . . ?
Si1 C18 H18A 109.5 . . ?
Si1 C18 H18B 109.5 . . ?
H18A C18 H18B 109.5 . . ?
Si1 C18 H18C 109.5 . . ?
H18A C18 H18C 109.5 . . ?
H18B C18 H18C 109.5 . . ?
C20 C19 H19A 109.5 . . ?
C20 C19 H19B 109.5 . . ?
H19A C19 H19B 109.5 . . ?
C20 C19 H19C 109.5 . . ?
H19A C19 H19C 109.5 . . ?
H19B C19 H19C 109.5 . . ?
C21 C20 C19 108.3(7) . . ?
C21 C20 C22 109.5(7) . . ?
C19 C20 C22 107.9(6) . . ?
C21 C20 Si1 109.6(5) . . ?
C19 C20 Si1 111.7(5) . . ?
C22 C20 Si1 109.8(5) . . ?
C20 C21 H21A 109.5 . . ?
C20 C21 H21B 109.5 . . ?
H21A C21 H21B 109.5 . . ?
C20 C21 H21C 109.5 . . ?
H21A C21 H21C 109.5 . . ?
H21B C21 H21C 109.5 . . ?
C20 C22 H22A 109.5 . . ?
C20 C22 H22B 109.5 . . ?
H22A C22 H22B 109.5 . . ?
C20 C22 H22C 109.5 . . ?
H22A C22 H22C 109.5 . . ?
H22B C22 H22C 109.5 . . ?
Si2 C23 H23A 109.5 . . ?
Si2 C23 H23B 109.5 . . ?
H23A C23 H23B 109.5 . . ?
Si2 C23 H23C 109.5 . . ?
H23A C23 H23C 109.5 . . ?
H23B C23 H23C 109.5 . . ?
Si2 C24 H24A 109.5 . . ?
Si2 C24 H24B 109.5 . . ?
H24A C24 H24B 109.5 . . ?
Si2 C24 H24C 109.5 . . ?
H24A C24 H24C 109.5 . . ?
H24B C24 H24C 109.5 . . ?
C28 C25 C27 108.9(6) . . ?
C28 C25 C26 108.6(7) . . ?
C27 C25 C26 108.1(6) . . ?
C28 C25 Si2 111.6(4) . . ?
C27 C25 Si2 109.7(5) . . ?
C26 C25 Si2 109.9(5) . . ?
C25 C26 H26A 109.5 . . ?
C25 C26 H26B 109.5 . . ?
H26A C26 H26B 109.5 . . ?
C25 C26 H26C 109.5 . . ?
H26A C26 H26C 109.5 . . ?
H26B C26 H26C 109.5 . . ?
C25 C27 H27A 109.5 . . ?
C25 C27 H27B 109.5 . . ?
H27A C27 H27B 109.5 . . ?
C25 C27 H27C 109.5 . . ?
H27A C27 H27C 109.5 . . ?
H27B C27 H27C 109.5 . . ?
C25 C28 H28A 109.5 . . ?
C25 C28 H28B 109.5 . . ?
H28A C28 H28B 109.5 . . ?
C25 C28 H28C 109.5 . . ?
H28A C28 H28C 109.5 . . ?
H28B C28 H28C 109.5 . . ?
O1 C29 C30 108.3(12) . . ?
O1 C29 H29A 110.0 . . ?
C30 C29 H29A 110.0 . . ?
O1 C29 H29B 110.0 . . ?
C30 C29 H29B 110.0 . . ?
H29A C29 H29B 108.4 . . ?
C29 C30 C31 107.3(12) . . ?
C29 C30 H30A 110.2 . . ?
C31 C30 H30A 110.2 . . ?
C29 C30 H30B 110.2 . . ?
C31 C30 H30B 110.2 . . ?
H30A C30 H30B 108.5 . . ?
C32 C31 C30 99.7(12) . . ?
C32 C31 H31A 111.8 . . ?
C30 C31 H31A 111.8 . . ?
C32 C31 H31B 111.8 . . ?
C30 C31 H31B 111.8 . . ?
H31A C31 H31B 109.6 . . ?
C31 C32 O1 103.0(11) . . ?
C31 C32 H32A 111.2 . . ?
O1 C32 H32A 111.2 . . ?
C31 C32 H32B 111.2 . . ?
O1 C32 H32B 111.2 . . ?
H32A C32 H32B 109.1 . . ?
O2 C33 C34 108.4(8) . . ?
O2 C33 H33A 110.0 . . ?
C34 C33 H33A 110.0 . . ?
O2 C33 H33B 110.0 . . ?
C34 C33 H33B 110.0 . . ?
H33A C33 H33B 108.4 . . ?
C35 C34 C33 106.2(9) . . ?
C35 C34 H34A 110.5 . . ?
C33 C34 H34A 110.5 . . ?
C35 C34 H34B 110.5 . . ?
C33 C34 H34B 110.5 . . ?
H34A C34 H34B 108.7 . . ?
C36 C35 C34 108.1(9) . . ?
C36 C35 H35A 110.1 . . ?
C34 C35 H35A 110.1 . . ?
C36 C35 H35B 110.1 . . ?
C34 C35 H35B 110.1 . . ?
H35A C35 H35B 108.4 . . ?
O2 C36 C35 108.4(8) . . ?
O2 C36 H36A 110.0 . . ?
C35 C36 H36A 110.0 . . ?
O2 C36 H36B 110.0 . . ?
C35 C36 H36B 110.0 . . ?
H36A C36 H36B 108.4 . . ?
C29 O1 C32 106.5(7) . . ?
C29 O1 K1 126.4(10) . . ?
C32 O1 K1 124.1(8) . . ?
C36 O2 C33 107.8(6) . . ?
C36 O2 K1 112.3(5) . . ?
C33 O2 K1 116.7(6) . . ?
C36 O2 K2 110.7(5) . 4 ?
C33 O2 K2 110.8(5) . 4 ?
K1 O2 K2 98.20(12) . 4 ?
C1 Si1 C18 108.3(3) . . ?
C1 Si1 C17 115.4(3) . . ?
C18 Si1 C17 102.9(4) . . ?
C1 Si1 C20 116.6(3) . . ?
C18 Si1 C20 106.2(3) . . ?
C17 Si1 C20 106.3(3) . . ?
C4 Si2 C24 116.2(3) . . ?
C4 Si2 C23 109.1(3) . . ?
C24 Si2 C23 104.5(4) . . ?
C4 Si2 C25 112.9(3) . . ?
C24 Si2 C25 107.0(3) . . ?
C23 Si2 C25 106.4(3) . . ?
O1 K1 O2 89.42(15) . . ?
O1 K1 C3 117.3(2) . . ?
O2 K1 C3 146.17(16) . . ?
O1 K1 C2 121.6(2) . . ?
O2 K1 C2 147.54(16) . . ?
C3 K1 C2 27.98(10) . . ?
O1 K1 C4 131.9(3) . . ?
O2 K1 C4 119.59(17) . . ?
C3 K1 C4 26.75(19) . . ?
C2 K1 C4 47.77(18) . . ?
O1 K1 C1 142.0(3) . . ?
O2 K1 C1 121.37(15) . . ?
C3 K1 C1 47.71(18) . . ?
C2 K1 C1 26.63(18) . . ?
C4 K1 C1 54.37(10) . . ?
O1 K1 Pb 171.3(3) . . ?
O2 K1 Pb 94.80(8) . . ?
C3 K1 Pb 56.10(12) . . ?
C2 K1 Pb 56.02(13) . . ?
C4 K1 Pb 39.65(12) . . ?
C1 K1 Pb 39.56(12) . . ?
O1 K1 K2 129.76(15) . 4 ?
O2 K1 K2 41.34(8) . 4 ?
C3 K1 K2 106.79(13) . 4 ?
C2 K1 K2 108.68(14) . 4 ?
C4 K1 K2 82.40(14) . 4 ?
C1 K1 K2 85.96(13) . 4 ?
Pb K1 K2 53.56(2) . 4 ?
O2 K2 C2 137.2(2) 4_455 . ?
O2 K2 C3 145.25(16) 4_455 . ?
C2 K2 C3 28.16(11) . . ?
O2 K2 C1 110.29(18) 4_455 . ?
C2 K2 C1 26.90(18) . . ?
C3 K2 C1 48.12(18) . . ?
O2 K2 C4 120.93(16) 4_455 . ?
C2 K2 C4 47.95(18) . . ?
C3 K2 C4 26.80(18) . . ?
C1 K2 C4 54.70(11) . . ?
O2 K2 Pb 89.34(8) 4_455 . ?
C2 K2 Pb 56.43(14) . . ?
C3 K2 Pb 56.47(14) . . ?
C1 K2 Pb 39.87(13) . . ?
C4 K2 Pb 39.84(13) . . ?
O2 K2 Pb 92.16(8) 4_455 4_455 ?
C2 K2 Pb 119.99(15) . 4_455 ?
C3 K2 Pb 122.45(15) . 4_455 ?
C1 K2 Pb 135.33(17) . 4_455 ?
C4 K2 Pb 141.43(16) . 4_455 ?
Pb K2 Pb 175.02(14) . 4_455 ?
O2 K2 K1 40.46(8) 4_455 4_455 ?
C2 K2 K1 156.68(19) . 4_455 ?
C3 K2 K1 172.22(18) . 4_455 ?
C1 K2 K1 139.34(17) . 4_455 ?
C4 K2 K1 153.79(16) . 4_455 ?
Pb K2 K1 129.79(4) . 4_455 ?
Pb K2 K1 51.81(2) 4_455 4_455 ?
C1 Pb C4 78.52(14) . . ?
C1 Pb K2 61.72(19) . . ?
C4 Pb K2 62.22(19) . . ?
C1 Pb K1 62.15(17) . . ?
C4 Pb K1 61.85(18) . . ?
K2 Pb K1 105.31(3) . . ?
C1 Pb K2 121.40(19) . 4 ?
C4 Pb K2 114.42(19) . 4 ?
K2 Pb K2 175.47(16) . 4 ?
K1 Pb K2 74.63(3) . 4 ?

loop_
_geom_bond_atom_site_label_1
_geom_bond_atom_site_label_2
_geom_bond_distance
_geom_bond_site_symmetry_2
_geom_bond_publ_flag
C1 C2 1.412(9) . ?
C1 Si1 1.836(7) . ?
C1 Pb 2.249(7) . ?
C1 K2 3.089(7) . ?
C1 K1 3.122(7) . ?
C2 C3 1.438(5) . ?
C2 C5 1.508(10) . ?
C2 K2 2.952(7) . ?
C2 K1 2.975(7) . ?
C3 C4 1.414(10) . ?
C3 C11 1.496(11) . ?
C3 K2 2.959(7) . ?
C3 K1 2.974(8) . ?
C4 Si2 1.845(6) . ?
C4 Pb 2.251(6) . ?
C4 K2 3.109(7) . ?
C4 K1 3.110(7) . ?
C5 C6 1.382(11) . ?
C5 C10 1.398(10) . ?
C6 C7 1.390(10) . ?
C6 H6 0.9400 . ?
C7 C8 1.364(13) . ?
C7 H7 0.9400 . ?
C8 C9 1.362(12) . ?
C8 H8 0.9400 . ?
C9 C10 1.379(10) . ?
C9 H9 0.9400 . ?
C10 H10 0.9400 . ?
C11 C16 1.375(12) . ?
C11 C12 1.383(11) . ?
C12 C13 1.389(11) . ?
C12 H12 0.9400 . ?
C13 C14 1.361(15) . ?
C13 H13 0.9400 . ?
C14 C15 1.359(15) . ?
C14 H14 0.9400 . ?
C15 C16 1.397(11) . ?
C15 H15 0.9400 . ?
C16 H16 0.9400 . ?
C17 Si1 1.900(7) . ?
C17 H17A 0.9700 . ?
C17 H17B 0.9700 . ?
C17 H17C 0.9700 . ?
C18 Si1 1.889(7) . ?
C18 H18A 0.9700 . ?
C18 H18B 0.9700 . ?
C18 H18C 0.9700 . ?
C19 C20 1.525(9) . ?
C19 H19A 0.9700 . ?
C19 H19B 0.9700 . ?
C19 H19C 0.9700 . ?
C20 C21 1.518(10) . ?
C20 C22 1.539(10) . ?
C20 Si1 1.928(6) . ?
C21 H21A 0.9700 . ?
C21 H21B 0.9700 . ?
C21 H21C 0.9700 . ?
C22 H22A 0.9700 . ?
C22 H22B 0.9700 . ?
C22 H22C 0.9700 . ?
C23 Si2 1.882(7) . ?
C23 H23A 0.9700 . ?
C23 H23B 0.9700 . ?
C23 H23C 0.9700 . ?
C24 Si2 1.878(7) . ?
C24 H24A 0.9700 . ?
C24 H24B 0.9700 . ?
C24 H24C 0.9700 . ?
C25 C28 1.499(10) . ?
C25 C27 1.528(9) . ?
C25 C26 1.529(10) . ?
C25 Si2 1.929(7) . ?
C26 H26A 0.9700 . ?
C26 H26B 0.9700 . ?
C26 H26C 0.9700 . ?
C27 H27A 0.9700 . ?
C27 H27B 0.9700 . ?
C27 H27C 0.9700 . ?
C28 H28A 0.9700 . ?
C28 H28B 0.9700 . ?
C28 H28C 0.9700 . ?
C29 O1 1.341(16) . ?
C29 C30 1.457(13) . ?
C29 H29A 0.9800 . ?
C29 H29B 0.9800 . ?
C30 C31 1.485(13) . ?
C30 H30A 0.9800 . ?
C30 H30B 0.9800 . ?
C31 C32 1.484(14) . ?
C31 H31A 0.9800 . ?
C31 H31B 0.9800 . ?
C32 O1 1.490(19) . ?
C32 H32A 0.9800 . ?
C32 H32B 0.9800 . ?
C33 O2 1.436(11) . ?
C33 C34 1.461(12) . ?
C33 H33A 0.9800 . ?
C33 H33B 0.9800 . ?
C34 C35 1.448(12) . ?
C34 H34A 0.9800 . ?
C34 H34B 0.9800 . ?
C35 C36 1.438(12) . ?
C35 H35A 0.9800 . ?
C35 H35B 0.9800 . ?
C36 O2 1.431(10) . ?
C36 H36A 0.9800 . ?
C36 H36B 0.9800 . ?
O1 K1 2.664(5) . ?
O2 K1 2.781(4) . ?
O2 K2 2.831(4) 4 ?
K1 Pb 3.4570(11) . ?
K1 K2 4.2415(16) 4 ?
K2 Pb 3.4361(11) . ?
K2 Pb 3.5388(10) 4_455 ?
